data_7104386
loop_
_publ_author_name
'Tsoureas, Nikolaos'
'Haddow, Mairi F'
'Hamilton, Alex'
'Owen, Gareth R'

_publ_section_title
;
 A new family of metallaboratrane complexes based on 7-azaindole: B-H
 activation mediated by carbon monoxide.
;
_journal_issue 18
_journal_name_full 'Chemical communications (Cambridge, England)'
_journal_page_first 2538
_journal_page_last 2540
_journal_paper_doi 10.1039/b822678d
_journal_volume 34
_journal_year 2009
_chemical_absolute_configuration rm
_chemical_formula_moiety 'C39 H37 B Ir N7 O, C7 H8'
_chemical_formula_sum 'C46 H45 B Ir N7 O'
_chemical_formula_weight 914.90
_chemical_name_systematic
;
?
;
_space_group_IT_number 4
_symmetry_cell_setting monoclinic
_symmetry_space_group_name_Hall 'P 2yb'
_symmetry_space_group_name_H-M 'P 1 21 1'
_atom_sites_solution_hydrogens geom
_atom_sites_solution_primary direct
_atom_sites_solution_secondary difmap
_audit_creation_method SHELXL-97
_cell_angle_alpha 90.00
_cell_angle_beta 104.9800(10)
_cell_angle_gamma 90.00
_cell_formula_units_Z 2
_cell_length_a 9.75060(10)
_cell_length_b 14.8856(2)
_cell_length_c 14.0027(2)
_cell_measurement_reflns_used 9990
_cell_measurement_temperature 173(2)
_cell_measurement_theta_max 29.9815
_cell_measurement_theta_min 3.012
_cell_volume 1963.33(4)
_computing_cell_refinement 'Apex II (Bruker-AXS, 2007)'
_computing_data_collection 'Apex II (Bruker-AXS, 2007)'
_computing_data_reduction
;
SAINT v7.34A (Bruker-AXS, 2007) & XPREP v2005/4 (Bruker-AXS, 2005)
;
_computing_molecular_graphics 'Bruker SHELXTL'
_computing_publication_material 'Bruker SHELXTL'
_computing_structure_refinement 'SHELXL-97 (Sheldrick, 1997)'
_computing_structure_solution 'SHELXS-97 (Sheldrick, 1990)'
_diffrn_ambient_temperature 173(2)
_diffrn_detector_area_resol_mean 8.366
_diffrn_measured_fraction_theta_full 0.986
_diffrn_measured_fraction_theta_max 0.986
_diffrn_measurement_device_type 'Bruker-AXS Kappa'
_diffrn_measurement_method '\w & \f scans'
_diffrn_radiation_monochromator graphite
_diffrn_radiation_source 'fine-focus sealed tube'
_diffrn_radiation_type MoK\a
_diffrn_radiation_wavelength 0.71073
_diffrn_reflns_av_R_equivalents 0.0363
_diffrn_reflns_av_sigmaI/netI 0.0600
_diffrn_reflns_limit_h_max 13
_diffrn_reflns_limit_h_min -13
_diffrn_reflns_limit_k_max 21
_diffrn_reflns_limit_k_min -21
_diffrn_reflns_limit_l_max 19
_diffrn_reflns_limit_l_min -19
_diffrn_reflns_number 30024
_diffrn_reflns_theta_full 30.57
_diffrn_reflns_theta_max 30.57
_diffrn_reflns_theta_min 3.24
_exptl_absorpt_coefficient_mu 3.447
_exptl_absorpt_correction_T_max 1
_exptl_absorpt_correction_T_min 0.8296
_exptl_absorpt_correction_type multi-scan
_exptl_absorpt_process_details 'sadabs - bruker 2008'
_exptl_crystal_colour colourless
_exptl_crystal_density_diffrn 1.548
_exptl_crystal_density_method 'not measured'
_exptl_crystal_description needle
_exptl_crystal_F_000 920
_exptl_crystal_size_max 0.34
_exptl_crystal_size_mid 0.04
_exptl_crystal_size_min 0.04
_refine_diff_density_max 0.748
_refine_diff_density_min -0.968
_refine_diff_density_rms 0.107
_refine_ls_abs_structure_details 'Flack H D (1983), Acta Cryst. A39, 876-881'
_refine_ls_abs_structure_Flack -0.004(4)
_refine_ls_extinction_method none
_refine_ls_goodness_of_fit_ref 0.891
_refine_ls_hydrogen_treatment constr
_refine_ls_matrix_type full
_refine_ls_number_parameters 508
_refine_ls_number_reflns 11606
_refine_ls_number_restraints 1
_refine_ls_restrained_S_all 0.891
_refine_ls_R_factor_all 0.0305
_refine_ls_R_factor_gt 0.0252
_refine_ls_shift/su_max 0.010
_refine_ls_shift/su_mean 0.000
_refine_ls_structure_factor_coef Fsqd
_refine_ls_weighting_details 'calc w=1/[\s^2^(Fo^2^)+(0.0000P)^2^+0.0000P] where P=(Fo^2^+2Fc^2^)/3'
_refine_ls_weighting_scheme calc
_refine_ls_wR_factor_gt 0.0485
_refine_ls_wR_factor_ref 0.0505
_reflns_number_gt 10471
_reflns_number_total 11606
_reflns_threshold_expression >2sigma(I)
_cod_data_source_file b822678d.txt
_cod_data_source_block nt_irb_0m
_cod_original_sg_symbol_H-M P21
_cod_database_code 7104386

loop_
_symmetry_equiv_pos_as_xyz
'x, y, z'
'-x, y+1/2, -z'

loop_
_atom_site_label
_atom_site_type_symbol
_atom_site_fract_x
_atom_site_fract_y
_atom_site_fract_z
_atom_site_U_iso_or_equiv
_atom_site_adp_type
_atom_site_occupancy
_atom_site_symmetry_multiplicity
_atom_site_calc_flag
_atom_site_refinement_flags
_atom_site_disorder_assembly
_atom_site_disorder_group
Ir1 Ir 0.492501(10) 0.900707(12) 0.614308(6) 0.01115(3) Uani 1 1 d . . .
N1 N 0.3901(3) 0.77711(16) 0.62287(18) 0.0127(5) Uani 1 1 d . . .
N2 N 0.4195(3) 0.81896(18) 0.7896(2) 0.0123(6) Uani 1 1 d . . .
N3 N 0.6906(3) 0.82566(16) 0.66722(18) 0.0139(5) Uani 1 1 d . . .
N4 N 0.6696(3) 0.87843(14) 0.82175(17) 0.0126(5) Uani 1 1 d . . .
N5 N 0.2333(3) 0.95710(18) 0.8415(2) 0.0190(6) Uani 1 1 d . . .
N6 N 0.4734(3) 0.98457(18) 0.8301(2) 0.0132(6) Uani 1 1 d . . .
N7 N 0.4966(2) 0.9058(5) 0.38509(14) 0.0144(5) Uani 1 1 d . . .
O1 O 0.6306(3) 1.08099(15) 0.63950(17) 0.0230(5) Uani 1 1 d . . .
B1 B 0.5095(3) 0.9021(5) 0.77567(19) 0.0135(5) Uani 1 1 d . . .
C1 C 0.3424(3) 0.7130(2) 0.5552(2) 0.0147(6) Uani 1 1 d . . .
H1 H 0.3519 0.7211 0.4914 0.018 Uiso 1 1 calc R . .
C2 C 0.2786(4) 0.6344(2) 0.5775(2) 0.0181(7) Uani 1 1 d . . .
H2 H 0.2449 0.5921 0.5282 0.022 Uiso 1 1 calc R . .
C3 C 0.2650(3) 0.6187(2) 0.6723(2) 0.0186(7) Uani 1 1 d . . .
H3 H 0.2240 0.5658 0.6872 0.022 Uiso 1 1 calc R . .
C4 C 0.3135(3) 0.6831(2) 0.7442(2) 0.0143(6) Uani 1 1 d . . .
C5 C 0.3748(3) 0.76160(19) 0.7137(2) 0.0123(6) Uani 1 1 d . . .
C6 C 0.3280(4) 0.6962(2) 0.8481(3) 0.0156(7) Uani 1 1 d . . .
H6 H 0.2999 0.6568 0.8910 0.019 Uiso 1 1 calc R . .
C7 C 0.3918(4) 0.7787(3) 0.8716(3) 0.0148(8) Uani 1 1 d . . .
H7 H 0.4133 0.8041 0.9344 0.018 Uiso 1 1 calc R . .
C8 C 0.7694(3) 0.7753(2) 0.6221(2) 0.0166(6) Uani 1 1 d . . .
H8 H 0.7370 0.7660 0.5544 0.020 Uiso 1 1 calc R . .
C9 C 0.8972(4) 0.7367(2) 0.6722(3) 0.0200(7) Uani 1 1 d . . .
H9 H 0.9489 0.7037 0.6371 0.024 Uiso 1 1 calc R . .
C10 C 0.9491(3) 0.7463(2) 0.7736(2) 0.0185(7) Uani 1 1 d . . .
H10 H 1.0359 0.7216 0.8069 0.022 Uiso 1 1 calc R . .
C11 C 0.8667(3) 0.7943(2) 0.8240(2) 0.0157(6) Uani 1 1 d . . .
C12 C 0.7410(3) 0.83236(19) 0.7659(2) 0.0140(6) Uani 1 1 d . . .
C13 C 0.8705(4) 0.8184(2) 0.9230(2) 0.0193(7) Uani 1 1 d . . .
H13 H 0.9408 0.8036 0.9795 0.023 Uiso 1 1 calc R . .
C14 C 0.7506(3) 0.8678(2) 0.9188(2) 0.0180(6) Uani 1 1 d . . .
H14 H 0.7263 0.8913 0.9738 0.022 Uiso 1 1 calc R . .
C15 C 0.1258(4) 0.9945(2) 0.8700(3) 0.0236(7) Uani 1 1 d . . .
H15 H 0.0441 0.9604 0.8637 0.028 Uiso 1 1 calc R . .
C16 C 0.1272(4) 1.0813(2) 0.9086(3) 0.0272(8) Uani 1 1 d . . .
H16 H 0.0483 1.1031 0.9269 0.033 Uiso 1 1 calc R . .
C17 C 0.2465(4) 1.1346(2) 0.9195(2) 0.0254(8) Uani 1 1 d . . .
H17 H 0.2496 1.1925 0.9447 0.030 Uiso 1 1 calc R . .
C18 C 0.3626(4) 1.0980(2) 0.8911(3) 0.0189(8) Uani 1 1 d . . .
C19 C 0.3474(4) 1.0095(3) 0.8524(3) 0.0161(8) Uani 1 1 d . . .
C20 C 0.5006(4) 1.1271(2) 0.8919(2) 0.0216(7) Uani 1 1 d . . .
H20 H 0.5408 1.1827 0.9131 0.026 Uiso 1 1 calc R . .
C21 C 0.5640(4) 1.0576(2) 0.8556(2) 0.0176(7) Uani 1 1 d . . .
H21 H 0.6563 1.0592 0.8488 0.021 Uiso 1 1 calc R . .
C22 C 0.2823(3) 0.95600(19) 0.5825(2) 0.0127(6) Uani 1 1 d . . .
H22 H 0.2443 0.9383 0.6381 0.015 Uiso 1 1 calc R . .
C23 C 0.1824(3) 0.9137(3) 0.4904(2) 0.0141(7) Uani 1 1 d . . .
H23A H 0.1562 0.9595 0.4397 0.017 Uiso 1 1 calc R . .
H23B H 0.2341 0.8674 0.4656 0.017 Uiso 1 1 calc R . .
C24 C 0.0458(3) 0.8720(2) 0.5064(2) 0.0188(7) Uani 1 1 d . . .
H24A H 0.0074 0.8308 0.4525 0.023 Uiso 1 1 calc R . .
H24B H 0.0702 0.8372 0.5670 0.023 Uiso 1 1 calc R . .
C25 C -0.0700(3) 0.9393(2) 0.5127(2) 0.0198(7) Uani 1 1 d . . .
H25A H -0.0827 0.9812 0.4581 0.024 Uiso 1 1 calc R . .
H25B H -0.1587 0.9071 0.5051 0.024 Uiso 1 1 calc R . .
C26 C -0.0387(3) 0.9915(2) 0.6082(2) 0.0207(7) Uani 1 1 d . . .
H26 H -0.0810 0.9723 0.6570 0.025 Uiso 1 1 calc R . .
C27 C 0.0459(4) 1.0636(2) 0.6272(2) 0.0206(7) Uani 1 1 d . . .
H27 H 0.0546 1.0932 0.6870 0.025 Uiso 1 1 calc R . .
C28 C 0.1268(4) 1.0993(2) 0.5591(2) 0.0197(7) Uani 1 1 d . . .
H28A H 0.1334 1.1642 0.5658 0.024 Uiso 1 1 calc R . .
H28B H 0.0759 1.0856 0.4915 0.024 Uiso 1 1 calc R . .
C29 C 0.2776(4) 1.0595(2) 0.5803(2) 0.0167(6) Uani 1 1 d . . .
H29A H 0.3222 1.0805 0.5300 0.020 Uiso 1 1 calc R . .
H29B H 0.3330 1.0821 0.6435 0.020 Uiso 1 1 calc R . .
C30 C 0.5782(3) 1.0119(2) 0.6300(2) 0.0156(6) Uani 1 1 d . . .
C31 C 0.4871(3) 0.8936(4) 0.46481(19) 0.0139(7) Uani 1 1 d . . .
C32 C 0.5076(3) 0.92403(18) 0.2889(2) 0.0138(7) Uani 1 1 d . . .
C33 C 0.5860(3) 0.8635(2) 0.2470(2) 0.0172(6) Uani 1 1 d . . .
C34 C 0.6537(4) 0.7824(2) 0.3034(2) 0.0240(8) Uani 1 1 d . . .
H34A H 0.7036 0.7492 0.2642 0.036 Uiso 1 1 calc R . .
H34B H 0.5817 0.7451 0.3184 0.036 Uiso 1 1 calc R . .
H34C H 0.7192 0.8011 0.3638 0.036 Uiso 1 1 calc R . .
C35 C 0.5953(3) 0.88187(19) 0.1515(2) 0.0176(8) Uani 1 1 d . . .
H35 H 0.6464 0.8437 0.1209 0.021 Uiso 1 1 calc R . .
C36 C 0.5286(4) 0.9571(2) 0.1014(2) 0.0214(7) Uani 1 1 d . . .
H36 H 0.5351 0.9685 0.0374 0.026 Uiso 1 1 calc R . .
C37 C 0.4524(4) 1.0156(2) 0.1455(2) 0.0184(7) Uani 1 1 d . . .
H37 H 0.4089 1.0656 0.1107 0.022 Uiso 1 1 calc R . .
C38 C 0.4402(3) 1.0002(2) 0.2412(2) 0.0151(6) Uani 1 1 d . . .
C39 C 0.3568(4) 1.0619(2) 0.2893(2) 0.0209(7) Uani 1 1 d . . .
H39A H 0.2801 1.0293 0.3045 0.031 Uiso 1 1 calc R . .
H39B H 0.3191 1.1104 0.2451 0.031 Uiso 1 1 calc R . .
H39C H 0.4176 1.0856 0.3492 0.031 Uiso 1 1 calc R . .
C40 C -0.0455(6) 1.0057(3) 0.1469(4) 0.0555(13) Uani 1 1 d . . .
H40A H -0.1454 0.9941 0.1347 0.083 Uiso 1 1 calc R . .
H40B H -0.0267 1.0339 0.0900 0.083 Uiso 1 1 calc R . .
H40C H -0.0157 1.0447 0.2031 0.083 Uiso 1 1 calc R . .
C41 C 0.0346(4) 0.9187(3) 0.1673(3) 0.0360(12) Uani 1 1 d . . .
C42 C 0.1391(3) 0.8979(5) 0.1218(2) 0.0361(8) Uani 1 1 d . . .
H42 H 0.1608 0.9382 0.0771 0.043 Uiso 1 1 calc R . .
C43 C 0.2122(5) 0.8185(3) 0.1413(4) 0.0476(12) Uani 1 1 d . . .
H43 H 0.2827 0.8055 0.1096 0.057 Uiso 1 1 calc R . .
C44 C 0.1825(6) 0.7576(3) 0.2074(4) 0.0543(14) Uani 1 1 d . . .
H44 H 0.2314 0.7034 0.2195 0.065 Uiso 1 1 calc R . .
C45 C 0.0809(6) 0.7777(3) 0.2544(4) 0.0560(14) Uani 1 1 d . . .
H45 H 0.0625 0.7383 0.3012 0.067 Uiso 1 1 calc R . .
C46 C 0.0033(5) 0.8582(3) 0.2323(3) 0.0414(11) Uani 1 1 d . . .
H46 H -0.0696 0.8703 0.2620 0.050 Uiso 1 1 calc R . .

loop_
_atom_site_aniso_label
_atom_site_aniso_U_11
_atom_site_aniso_U_22
_atom_site_aniso_U_33
_atom_site_aniso_U_23
_atom_site_aniso_U_13
_atom_site_aniso_U_12
Ir1 0.01291(5) 0.01124(4) 0.00962(4) -0.00017(9) 0.00351(3) -0.00062(9)
N1 0.0104(13) 0.0133(12) 0.0135(12) -0.0012(10) 0.0012(10) -0.0002(10)
N2 0.0129(16) 0.0127(12) 0.0119(13) -0.0020(11) 0.0042(11) -0.0004(11)
N3 0.0144(14) 0.0124(12) 0.0154(12) -0.0004(10) 0.0047(11) -0.0022(10)
N4 0.0130(12) 0.0125(14) 0.0128(11) 0.0006(8) 0.0039(9) -0.0007(9)
N5 0.0196(15) 0.0211(13) 0.0173(13) 0.0014(11) 0.0069(12) 0.0036(12)
N6 0.0160(16) 0.0132(12) 0.0119(14) 0.0009(11) 0.0064(12) 0.0001(12)
N7 0.0153(11) 0.0158(13) 0.0121(9) -0.0004(17) 0.0035(8) 0.0013(17)
O1 0.0264(14) 0.0189(11) 0.0250(13) -0.0013(10) 0.0093(11) -0.0080(10)
B1 0.0152(14) 0.0137(12) 0.0129(12) 0.006(3) 0.0059(10) 0.000(3)
C1 0.0168(17) 0.0144(14) 0.0113(14) -0.0010(11) 0.0010(13) 0.0003(12)
C2 0.0173(17) 0.0152(15) 0.0202(16) -0.0044(12) 0.0022(13) -0.0026(13)
C3 0.0173(17) 0.0144(14) 0.0230(16) 0.0009(13) 0.0031(14) -0.0032(13)
C4 0.0114(16) 0.0136(14) 0.0180(15) 0.0022(12) 0.0039(13) 0.0023(12)
C5 0.0097(15) 0.0128(13) 0.0143(14) -0.0001(11) 0.0032(12) 0.0012(11)
C6 0.0137(19) 0.0154(16) 0.0177(17) 0.0017(14) 0.0040(15) -0.0001(13)
C7 0.013(2) 0.0182(17) 0.0133(17) -0.0017(13) 0.0032(15) 0.0016(14)
C8 0.0171(17) 0.0165(15) 0.0173(15) -0.0025(12) 0.0063(13) -0.0025(13)
C9 0.0201(18) 0.0147(15) 0.0292(18) -0.0019(13) 0.0135(15) 0.0001(13)
C10 0.0129(17) 0.0148(14) 0.0262(17) 0.0032(13) 0.0018(14) 0.0007(12)
C11 0.0142(16) 0.0131(14) 0.0195(15) 0.0025(12) 0.0041(13) -0.0008(12)
C12 0.0135(16) 0.0112(13) 0.0166(14) -0.0001(11) 0.0026(12) -0.0029(12)
C13 0.0170(18) 0.0198(16) 0.0176(15) 0.0032(13) -0.0018(13) -0.0003(13)
C14 0.0178(17) 0.0213(14) 0.0145(14) -0.0007(12) 0.0032(13) -0.0030(12)
C15 0.0210(19) 0.0264(18) 0.0265(18) 0.0054(14) 0.0120(15) 0.0053(15)
C16 0.034(2) 0.0280(18) 0.0248(18) 0.0091(15) 0.0173(17) 0.0146(16)
C17 0.041(2) 0.0196(16) 0.0187(16) 0.0017(13) 0.0134(16) 0.0080(16)
C18 0.028(2) 0.0148(15) 0.0145(16) 0.0057(14) 0.0058(16) 0.0090(14)
C19 0.018(2) 0.0175(17) 0.0131(17) 0.0044(14) 0.0054(16) 0.0050(15)
C20 0.033(2) 0.0140(14) 0.0171(15) -0.0003(12) 0.0058(15) -0.0012(14)
C21 0.0211(18) 0.0159(15) 0.0171(15) -0.0002(12) 0.0073(14) -0.0011(13)
C22 0.0132(16) 0.0107(13) 0.0145(14) 0.0013(11) 0.0043(12) 0.0011(11)
C23 0.0155(14) 0.011(2) 0.0149(12) 0.0001(12) 0.0031(10) 0.0005(12)
C24 0.0161(17) 0.0169(14) 0.0213(15) 0.0003(12) 0.0013(13) -0.0022(12)
C25 0.0101(16) 0.0221(15) 0.0264(17) 0.0061(13) 0.0034(13) -0.0015(13)
C26 0.0173(18) 0.0243(17) 0.0226(17) 0.0061(14) 0.0090(15) 0.0045(13)
C27 0.0195(18) 0.0236(17) 0.0191(16) 0.0020(13) 0.0058(14) 0.0119(14)
C28 0.0218(18) 0.0170(15) 0.0190(16) 0.0011(13) 0.0030(14) 0.0033(13)
C29 0.0195(18) 0.0134(14) 0.0170(15) -0.0003(12) 0.0044(14) 0.0010(13)
C30 0.0161(17) 0.0175(15) 0.0137(14) 0.0028(12) 0.0052(13) 0.0017(13)
C31 0.0099(12) 0.0121(18) 0.0187(12) -0.0010(17) 0.0017(10) -0.0021(17)
C32 0.0155(15) 0.0170(17) 0.0088(12) -0.0005(10) 0.0029(11) -0.0025(11)
C33 0.0191(17) 0.0166(14) 0.0160(14) -0.0031(12) 0.0049(13) -0.0002(13)
C34 0.031(2) 0.0227(17) 0.0192(16) 0.0023(13) 0.0087(15) 0.0074(15)
C35 0.0196(16) 0.020(2) 0.0149(13) -0.0009(11) 0.0079(12) 0.0051(12)
C36 0.028(2) 0.0258(17) 0.0134(15) 0.0037(13) 0.0106(15) 0.0037(15)
C37 0.0211(18) 0.0179(15) 0.0153(15) 0.0066(12) 0.0028(14) 0.0028(13)
C38 0.0143(16) 0.0149(14) 0.0153(14) -0.0012(12) 0.0027(12) -0.0012(12)
C39 0.0212(19) 0.0213(16) 0.0204(16) 0.0010(13) 0.0056(14) 0.0028(14)
C40 0.054(3) 0.036(2) 0.064(3) -0.011(2) -0.008(3) 0.006(2)
C41 0.040(2) 0.034(3) 0.0290(18) -0.0073(17) 0.0005(16) -0.0099(18)
C42 0.0273(18) 0.048(2) 0.0291(15) 0.002(4) -0.0004(13) -0.013(4)
C43 0.032(3) 0.056(3) 0.050(3) -0.010(2) 0.001(2) 0.008(2)
C44 0.053(3) 0.033(2) 0.062(3) -0.006(2) -0.012(3) 0.007(2)
C45 0.081(4) 0.040(3) 0.039(3) 0.003(2) 0.000(3) -0.026(3)
C46 0.049(3) 0.043(2) 0.038(2) -0.0061(19) 0.021(2) -0.006(2)

loop_
_atom_type_symbol
_atom_type_description
_atom_type_scat_dispersion_real
_atom_type_scat_dispersion_imag
_atom_type_scat_source
C C 0.0033 0.0016 'International Tables Vol C Tables 4.2.6.8 and 6.1.1.4'
H H 0.0000 0.0000 'International Tables Vol C Tables 4.2.6.8 and 6.1.1.4'
B B 0.0013 0.0007 'International Tables Vol C Tables 4.2.6.8 and 6.1.1.4'
N N 0.0061 0.0033 'International Tables Vol C Tables 4.2.6.8 and 6.1.1.4'
O O 0.0106 0.0060 'International Tables Vol C Tables 4.2.6.8 and 6.1.1.4'
Ir Ir -1.4442 7.9887 'International Tables Vol C Tables 4.2.6.8 and 6.1.1.4'

loop_
_geom_angle_atom_site_label_1
_geom_angle_atom_site_label_2
_geom_angle_atom_site_label_3
_geom_angle
_geom_angle_site_symmetry_1
_geom_angle_site_symmetry_3
_geom_angle_publ_flag
C30 Ir1 C31 93.33(18) . . ?
C30 Ir1 N1 169.44(11) . . ?
C31 Ir1 N1 97.09(16) . . ?
C30 Ir1 C22 93.43(12) . . ?
C31 Ir1 C22 92.08(12) . . ?
N1 Ir1 C22 84.59(10) . . ?
C30 Ir1 N3 94.85(12) . . ?
C31 Ir1 N3 96.05(12) . . ?
N1 Ir1 N3 85.68(9) . . ?
C22 Ir1 N3 168.02(10) . . ?
C30 Ir1 B1 87.6(2) . . ?
C31 Ir1 B1 176.4(2) . . ?
N1 Ir1 B1 82.09(19) . . ?
C22 Ir1 B1 91.35(13) . . ?
N3 Ir1 B1 80.38(13) . . ?
C5 N1 C1 116.4(3) . . ?
C5 N1 Ir1 112.01(19) . . ?
C1 N1 Ir1 131.6(2) . . ?
C5 N2 C7 106.8(3) . . ?
C5 N2 B1 118.9(3) . . ?
C7 N2 B1 133.3(3) . . ?
C8 N3 C12 115.0(3) . . ?
C8 N3 Ir1 133.5(2) . . ?
C12 N3 Ir1 111.47(19) . . ?
C12 N4 C14 105.0(2) . . ?
C12 N4 B1 118.7(3) . . ?
C14 N4 B1 132.9(2) . . ?
C15 N5 C19 114.7(3) . . ?
C21 N6 C19 105.8(3) . . ?
C21 N6 B1 122.9(3) . . ?
C19 N6 B1 130.8(3) . . ?
C31 N7 C32 177.8(7) . . ?
N6 B1 N2 111.37(19) . . ?
N6 B1 N4 107.9(3) . . ?
N2 B1 N4 107.7(4) . . ?
N6 B1 Ir1 123.1(3) . . ?
N2 B1 Ir1 102.9(3) . . ?
N4 B1 Ir1 102.79(16) . . ?
N1 C1 C2 122.1(3) . . ?
N1 C1 H1 119.0 . . ?
C2 C1 H1 119.0 . . ?
C3 C2 C1 120.9(3) . . ?
C3 C2 H2 119.6 . . ?
C1 C2 H2 119.6 . . ?
C4 C3 C2 118.7(3) . . ?
C4 C3 H3 120.6 . . ?
C2 C3 H3 120.6 . . ?
C3 C4 C5 116.2(3) . . ?
C3 C4 C6 139.2(3) . . ?
C5 C4 C6 104.6(3) . . ?
N1 C5 N2 123.3(3) . . ?
N1 C5 C4 125.7(3) . . ?
N2 C5 C4 111.0(3) . . ?
C7 C6 C4 106.4(3) . . ?
C7 C6 H6 126.8 . . ?
C4 C6 H6 126.8 . . ?
C6 C7 N2 111.2(3) . . ?
C6 C7 H7 124.4 . . ?
N2 C7 H7 124.4 . . ?
N3 C8 C9 122.9(3) . . ?
N3 C8 H8 118.6 . . ?
C9 C8 H8 118.6 . . ?
C10 C9 C8 121.2(3) . . ?
C10 C9 H9 119.4 . . ?
C8 C9 H9 119.4 . . ?
C9 C10 C11 117.7(3) . . ?
C9 C10 H10 121.1 . . ?
C11 C10 H10 121.1 . . ?
C10 C11 C12 116.4(3) . . ?
C10 C11 C13 138.4(3) . . ?
C12 C11 C13 105.1(3) . . ?
N3 C12 N4 121.5(3) . . ?
N3 C12 C11 126.7(3) . . ?
N4 C12 C11 111.8(3) . . ?
C14 C13 C11 106.7(3) . . ?
C14 C13 H13 126.7 . . ?
C11 C13 H13 126.7 . . ?
C13 C14 N4 111.4(3) . . ?
C13 C14 H14 124.3 . . ?
N4 C14 H14 124.3 . . ?
N5 C15 C16 124.8(3) . . ?
N5 C15 H15 117.6 . . ?
C16 C15 H15 117.6 . . ?
C17 C16 C15 119.7(3) . . ?
C17 C16 H16 120.1 . . ?
C15 C16 H16 120.1 . . ?
C16 C17 C18 117.6(3) . . ?
C16 C17 H17 121.2 . . ?
C18 C17 H17 121.2 . . ?
C17 C18 C20 135.8(3) . . ?
C17 C18 C19 117.1(4) . . ?
C20 C18 C19 107.1(3) . . ?
N5 C19 N6 125.1(3) . . ?
N5 C19 C18 126.1(4) . . ?
N6 C19 C18 108.8(3) . . ?
C21 C20 C18 106.6(3) . . ?
C21 C20 H20 126.7 . . ?
C18 C20 H20 126.7 . . ?
C20 C21 N6 111.7(3) . . ?
C20 C21 H21 124.2 . . ?
N6 C21 H21 124.2 . . ?
C23 C22 C29 112.6(3) . . ?
C23 C22 Ir1 112.40(19) . . ?
C29 C22 Ir1 114.2(2) . . ?
C23 C22 H22 105.6 . . ?
C29 C22 H22 105.6 . . ?
Ir1 C22 H22 105.6 . . ?
C24 C23 C22 115.4(2) . . ?
C24 C23 H23A 108.4 . . ?
C22 C23 H23A 108.4 . . ?
C24 C23 H23B 108.4 . . ?
C22 C23 H23B 108.4 . . ?
H23A C23 H23B 107.5 . . ?
C25 C24 C23 115.1(3) . . ?
C25 C24 H24A 108.5 . . ?
C23 C24 H24A 108.5 . . ?
C25 C24 H24B 108.5 . . ?
C23 C24 H24B 108.5 . . ?
H24A C24 H24B 107.5 . . ?
C26 C25 C24 113.9(3) . . ?
C26 C25 H25A 108.8 . . ?
C24 C25 H25A 108.8 . . ?
C26 C25 H25B 108.8 . . ?
C24 C25 H25B 108.8 . . ?
H25A C25 H25B 107.7 . . ?
C27 C26 C25 124.3(3) . . ?
C27 C26 H26 117.9 . . ?
C25 C26 H26 117.9 . . ?
C26 C27 C28 124.2(3) . . ?
C26 C27 H27 117.9 . . ?
C28 C27 H27 117.9 . . ?
C27 C28 C29 112.2(3) . . ?
C27 C28 H28A 109.2 . . ?
C29 C28 H28A 109.2 . . ?
C27 C28 H28B 109.2 . . ?
C29 C28 H28B 109.2 . . ?
H28A C28 H28B 107.9 . . ?
C22 C29 C28 114.2(3) . . ?
C22 C29 H29A 108.7 . . ?
C28 C29 H29A 108.7 . . ?
C22 C29 H29B 108.7 . . ?
C28 C29 H29B 108.7 . . ?
H29A C29 H29B 107.6 . . ?
O1 C30 Ir1 179.6(3) . . ?
N7 C31 Ir1 166.7(5) . . ?
C38 C32 C33 124.3(3) . . ?
C38 C32 N7 118.2(3) . . ?
C33 C32 N7 117.5(3) . . ?
C35 C33 C32 116.9(3) . . ?
C35 C33 C34 122.4(3) . . ?
C32 C33 C34 120.6(3) . . ?
C33 C34 H34A 109.5 . . ?
C33 C34 H34B 109.5 . . ?
H34A C34 H34B 109.5 . . ?
C33 C34 H34C 109.5 . . ?
H34A C34 H34C 109.5 . . ?
H34B C34 H34C 109.5 . . ?
C36 C35 C33 120.3(3) . . ?
C36 C35 H35 119.8 . . ?
C33 C35 H35 119.8 . . ?
C37 C36 C35 121.0(3) . . ?
C37 C36 H36 119.5 . . ?
C35 C36 H36 119.5 . . ?
C36 C37 C38 120.9(3) . . ?
C36 C37 H37 119.6 . . ?
C38 C37 H37 119.6 . . ?
C32 C38 C37 116.6(3) . . ?
C32 C38 C39 121.9(3) . . ?
C37 C38 C39 121.5(3) . . ?
C38 C39 H39A 109.5 . . ?
C38 C39 H39B 109.5 . . ?
H39A C39 H39B 109.5 . . ?
C38 C39 H39C 109.5 . . ?
H39A C39 H39C 109.5 . . ?
H39B C39 H39C 109.5 . . ?
C41 C40 H40A 109.5 . . ?
C41 C40 H40B 109.5 . . ?
H40A C40 H40B 109.5 . . ?
C41 C40 H40C 109.5 . . ?
H40A C40 H40C 109.5 . . ?
H40B C40 H40C 109.5 . . ?
C46 C41 C42 118.8(5) . . ?
C46 C41 C40 120.0(4) . . ?
C42 C41 C40 121.3(5) . . ?
C41 C42 C43 120.8(5) . . ?
C41 C42 H42 119.6 . . ?
C43 C42 H42 119.6 . . ?
C42 C43 C44 120.8(4) . . ?
C42 C43 H43 119.6 . . ?
C44 C43 H43 119.6 . . ?
C45 C44 C43 119.2(5) . . ?
C45 C44 H44 120.4 . . ?
C43 C44 H44 120.4 . . ?
C44 C45 C46 119.9(4) . . ?
C44 C45 H45 120.1 . . ?
C46 C45 H45 120.1 . . ?
C41 C46 C45 120.5(4) . . ?
C41 C46 H46 119.8 . . ?
C45 C46 H46 119.8 . . ?

loop_
_geom_bond_atom_site_label_1
_geom_bond_atom_site_label_2
_geom_bond_distance
_geom_bond_site_symmetry_2
_geom_bond_publ_flag
Ir1 C30 1.841(3) . ?
Ir1 C31 2.083(3) . ?
Ir1 N1 2.111(2) . ?
Ir1 C22 2.146(3) . ?
Ir1 N3 2.188(3) . ?
Ir1 B1 2.222(3) . ?
N1 C5 1.338(4) . ?
N1 C1 1.341(4) . ?
N2 C5 1.345(4) . ?
N2 C7 1.382(5) . ?
N2 B1 1.558(7) . ?
N3 C8 1.342(4) . ?
N3 C12 1.345(4) . ?
N4 C12 1.359(4) . ?
N4 C14 1.393(4) . ?
N4 B1 1.567(4) . ?
N5 C15 1.336(4) . ?
N5 C19 1.335(5) . ?
N6 C21 1.388(4) . ?
N6 C19 1.394(5) . ?
N6 B1 1.534(7) . ?
N7 C31 1.158(3) . ?
N7 C32 1.405(3) . ?
O1 C30 1.141(4) . ?
C1 C2 1.397(4) . ?
C1 H1 0.9300 . ?
C2 C3 1.387(4) . ?
C2 H2 0.9300 . ?
C3 C4 1.382(4) . ?
C3 H3 0.9300 . ?
C4 C5 1.428(4) . ?
C4 C6 1.438(4) . ?
C6 C7 1.377(5) . ?
C6 H6 0.9300 . ?
C7 H7 0.9300 . ?
C8 C9 1.386(5) . ?
C8 H8 0.9300 . ?
C9 C10 1.386(5) . ?
C9 H9 0.9300 . ?
C10 C11 1.395(4) . ?
C10 H10 0.9300 . ?
C11 C12 1.403(4) . ?
C11 C13 1.424(4) . ?
C13 C14 1.370(4) . ?
C13 H13 0.9300 . ?
C14 H14 0.9300 . ?
C15 C16 1.399(5) . ?
C15 H15 0.9300 . ?
C16 C17 1.383(5) . ?
C16 H16 0.9300 . ?
C17 C18 1.404(5) . ?
C17 H17 0.9300 . ?
C18 C20 1.411(5) . ?
C18 C19 1.418(5) . ?
C20 C21 1.369(4) . ?
C20 H20 0.9300 . ?
C21 H21 0.9300 . ?
C22 C23 1.537(4) . ?
C22 C29 1.541(4) . ?
C22 H22 0.9800 . ?
C23 C24 1.536(4) . ?
C23 H23A 0.9700 . ?
C23 H23B 0.9700 . ?
C24 C25 1.529(4) . ?
C24 H24A 0.9700 . ?
C24 H24B 0.9700 . ?
C25 C26 1.507(5) . ?
C25 H25A 0.9700 . ?
C25 H25B 0.9700 . ?
C26 C27 1.338(5) . ?
C26 H26 0.9300 . ?
C27 C28 1.484(4) . ?
C27 H27 0.9300 . ?
C28 C29 1.542(5) . ?
C28 H28A 0.9700 . ?
C28 H28B 0.9700 . ?
C29 H29A 0.9700 . ?
C29 H29B 0.9700 . ?
C32 C38 1.391(4) . ?
C32 C33 1.404(4) . ?
C33 C35 1.391(4) . ?
C33 C34 1.498(4) . ?
C34 H34A 0.9600 . ?
C34 H34B 0.9600 . ?
C34 H34C 0.9600 . ?
C35 C36 1.391(4) . ?
C35 H35 0.9300 . ?
C36 C37 1.387(5) . ?
C36 H36 0.9300 . ?
C37 C38 1.396(4) . ?
C37 H37 0.9300 . ?
C38 C39 1.497(4) . ?
C39 H39A 0.9600 . ?
C39 H39B 0.9600 . ?
C39 H39C 0.9600 . ?
C40 C41 1.501(6) . ?
C40 H40A 0.9600 . ?
C40 H40B 0.9600 . ?
C40 H40C 0.9600 . ?
C41 C46 1.369(6) . ?
C41 C42 1.370(6) . ?
C42 C43 1.371(8) . ?
C42 H42 0.9300 . ?
C43 C44 1.378(7) . ?
C43 H43 0.9300 . ?
C44 C45 1.357(7) . ?
C44 H44 0.9300 . ?
C45 C46 1.408(7) . ?
C45 H45 0.9300 . ?
C46 H46 0.9300 . ?

loop_
_geom_torsion_atom_site_label_1
_geom_torsion_atom_site_label_2
_geom_torsion_atom_site_label_3
_geom_torsion_atom_site_label_4
_geom_torsion
_geom_torsion_site_symmetry_1
_geom_torsion_site_symmetry_2
_geom_torsion_site_symmetry_3
_geom_torsion_site_symmetry_4
_geom_torsion_publ_flag
C30 Ir1 N1 C5 -8.1(8) . . . . ?
C31 Ir1 N1 C5 -179.1(2) . . . . ?
C22 Ir1 N1 C5 -87.7(2) . . . . ?
N3 Ir1 N1 C5 85.3(2) . . . . ?
B1 Ir1 N1 C5 4.4(2) . . . . ?
C30 Ir1 N1 C1 173.5(6) . . . . ?
C31 Ir1 N1 C1 2.4(3) . . . . ?
C22 Ir1 N1 C1 93.9(3) . . . . ?
N3 Ir1 N1 C1 -93.1(3) . . . . ?
B1 Ir1 N1 C1 -174.0(3) . . . . ?
C30 Ir1 N3 C8 -106.2(3) . . . . ?
C31 Ir1 N3 C8 -12.3(3) . . . . ?
N1 Ir1 N3 C8 84.4(3) . . . . ?
C22 Ir1 N3 C8 120.2(5) . . . . ?
B1 Ir1 N3 C8 167.0(3) . . . . ?
C30 Ir1 N3 C12 74.1(2) . . . . ?
C31 Ir1 N3 C12 168.0(2) . . . . ?
N1 Ir1 N3 C12 -95.3(2) . . . . ?
C22 Ir1 N3 C12 -59.5(6) . . . . ?
B1 Ir1 N3 C12 -12.6(3) . . . . ?
C21 N6 B1 N2 159.7(2) . . . . ?
C19 N6 B1 N2 -29.7(5) . . . . ?
C21 N6 B1 N4 41.7(4) . . . . ?
C19 N6 B1 N4 -147.6(3) . . . . ?
C21 N6 B1 Ir1 -77.5(3) . . . . ?
C19 N6 B1 Ir1 93.1(4) . . . . ?
C5 N2 B1 N6 143.5(3) . . . . ?
C7 N2 B1 N6 -50.1(5) . . . . ?
C5 N2 B1 N4 -98.3(3) . . . . ?
C7 N2 B1 N4 68.0(5) . . . . ?
C5 N2 B1 Ir1 9.8(4) . . . . ?
C7 N2 B1 Ir1 176.2(3) . . . . ?
C12 N4 B1 N6 -155.5(2) . . . . ?
C14 N4 B1 N6 49.0(6) . . . . ?
C12 N4 B1 N2 84.1(3) . . . . ?
C14 N4 B1 N2 -71.4(5) . . . . ?
C12 N4 B1 Ir1 -24.1(4) . . . . ?
C14 N4 B1 Ir1 -179.6(2) . . . . ?
C30 Ir1 B1 N6 44.1(3) . . . . ?
C31 Ir1 B1 N6 149(4) . . . . ?
N1 Ir1 B1 N6 -133.6(3) . . . . ?
C22 Ir1 B1 N6 -49.2(3) . . . . ?
N3 Ir1 B1 N6 139.5(3) . . . . ?
C30 Ir1 B1 N2 170.7(3) . . . . ?
C31 Ir1 B1 N2 -84(4) . . . . ?
N1 Ir1 B1 N2 -7.0(2) . . . . ?
C22 Ir1 B1 N2 77.3(3) . . . . ?
N3 Ir1 B1 N2 -94.0(3) . . . . ?
C30 Ir1 B1 N4 -77.5(3) . . . . ?
C31 Ir1 B1 N4 28(4) . . . . ?
N1 Ir1 B1 N4 104.8(3) . . . . ?
C22 Ir1 B1 N4 -170.9(3) . . . . ?
N3 Ir1 B1 N4 17.9(3) . . . . ?
C5 N1 C1 C2 0.6(5) . . . . ?
Ir1 N1 C1 C2 179.0(2) . . . . ?
N1 C1 C2 C3 -1.4(5) . . . . ?
C1 C2 C3 C4 1.1(5) . . . . ?
C2 C3 C4 C5 -0.1(4) . . . . ?
C2 C3 C4 C6 -176.9(4) . . . . ?
C1 N1 C5 N2 178.9(3) . . . . ?
Ir1 N1 C5 N2 0.3(4) . . . . ?
C1 N1 C5 C4 0.5(5) . . . . ?
Ir1 N1 C5 C4 -178.2(2) . . . . ?
C7 N2 C5 N1 -177.3(3) . . . . ?
B1 N2 C5 N1 -7.6(5) . . . . ?
C7 N2 C5 C4 1.4(4) . . . . ?
B1 N2 C5 C4 171.0(3) . . . . ?
C3 C4 C5 N1 -0.7(5) . . . . ?
C6 C4 C5 N1 177.1(3) . . . . ?
C3 C4 C5 N2 -179.3(3) . . . . ?
C6 C4 C5 N2 -1.5(4) . . . . ?
C3 C4 C6 C7 178.0(4) . . . . ?
C5 C4 C6 C7 1.1(4) . . . . ?
C4 C6 C7 N2 -0.3(4) . . . . ?
C5 N2 C7 C6 -0.7(4) . . . . ?
B1 N2 C7 C6 -168.2(4) . . . . ?
C12 N3 C8 C9 -3.2(4) . . . . ?
Ir1 N3 C8 C9 177.1(2) . . . . ?
N3 C8 C9 C10 1.7(5) . . . . ?
C8 C9 C10 C11 1.6(4) . . . . ?
C9 C10 C11 C12 -3.1(4) . . . . ?
C9 C10 C11 C13 177.0(4) . . . . ?
C8 N3 C12 N4 -177.6(3) . . . . ?
Ir1 N3 C12 N4 2.2(3) . . . . ?
C8 N3 C12 C11 1.6(4) . . . . ?
Ir1 N3 C12 C11 -178.7(2) . . . . ?
C14 N4 C12 N3 177.9(3) . . . . ?
B1 N4 C12 N3 16.3(4) . . . . ?
C14 N4 C12 C11 -1.3(3) . . . . ?
B1 N4 C12 C11 -163.0(3) . . . . ?
C10 C11 C12 N3 1.6(5) . . . . ?
C13 C11 C12 N3 -178.5(3) . . . . ?
C10 C11 C12 N4 -179.2(3) . . . . ?
C13 C11 C12 N4 0.7(3) . . . . ?
C10 C11 C13 C14 -179.9(4) . . . . ?
C12 C11 C13 C14 0.2(3) . . . . ?
C11 C13 C14 N4 -1.0(4) . . . . ?
C12 N4 C14 C13 1.4(3) . . . . ?
B1 N4 C14 C13 159.3(4) . . . . ?
C19 N5 C15 C16 -0.1(5) . . . . ?
N5 C15 C16 C17 0.0(5) . . . . ?
C15 C16 C17 C18 -0.3(5) . . . . ?
C16 C17 C18 C20 -178.2(4) . . . . ?
C16 C17 C18 C19 0.7(5) . . . . ?
C15 N5 C19 N6 178.4(3) . . . . ?
C15 N5 C19 C18 0.6(5) . . . . ?
C21 N6 C19 N5 -178.0(3) . . . . ?
B1 N6 C19 N5 10.2(6) . . . . ?
C21 N6 C19 C18 0.2(4) . . . . ?
B1 N6 C19 C18 -171.7(3) . . . . ?
C17 C18 C19 N5 -0.9(6) . . . . ?
C20 C18 C19 N5 178.3(3) . . . . ?
C17 C18 C19 N6 -179.0(3) . . . . ?
C20 C18 C19 N6 0.1(4) . . . . ?
C17 C18 C20 C21 178.5(4) . . . . ?
C19 C18 C20 C21 -0.4(4) . . . . ?
C18 C20 C21 N6 0.5(4) . . . . ?
C19 N6 C21 C20 -0.4(4) . . . . ?
B1 N6 C21 C20 172.2(3) . . . . ?
C30 Ir1 C22 C23 131.9(2) . . . . ?
C31 Ir1 C22 C23 38.4(2) . . . . ?
N1 Ir1 C22 C23 -58.5(2) . . . . ?
N3 Ir1 C22 C23 -94.4(5) . . . . ?
B1 Ir1 C22 C23 -140.5(3) . . . . ?
C30 Ir1 C22 C29 2.1(2) . . . . ?
C31 Ir1 C22 C29 -91.4(3) . . . . ?
N1 Ir1 C22 C29 171.7(2) . . . . ?
N3 Ir1 C22 C29 135.8(4) . . . . ?
B1 Ir1 C22 C29 89.8(3) . . . . ?
C29 C22 C23 C24 -105.3(3) . . . . ?
Ir1 C22 C23 C24 124.1(3) . . . . ?
C22 C23 C24 C25 77.1(4) . . . . ?
C23 C24 C25 C26 -73.4(3) . . . . ?
C24 C25 C26 C27 81.0(4) . . . . ?
C25 C26 C27 C28 -3.4(5) . . . . ?
C26 C27 C28 C29 -91.9(4) . . . . ?
C23 C22 C29 C28 51.2(3) . . . . ?
Ir1 C22 C29 C28 -179.1(2) . . . . ?
C27 C28 C29 C22 53.0(4) . . . . ?
C31 Ir1 C30 O1 80(39) . . . . ?
N1 Ir1 C30 O1 -91(38) . . . . ?
C22 Ir1 C30 O1 -12(39) . . . . ?
N3 Ir1 C30 O1 177(100) . . . . ?
B1 Ir1 C30 O1 -103(39) . . . . ?
C32 N7 C31 Ir1 -31(8) . . . . ?
C30 Ir1 C31 N7 0.3(15) . . . . ?
N1 Ir1 C31 N7 178.6(14) . . . . ?
C22 Ir1 C31 N7 93.8(15) . . . . ?
N3 Ir1 C31 N7 -95.0(15) . . . . ?
B1 Ir1 C31 N7 -105(5) . . . . ?
C31 N7 C32 C38 -29(7) . . . . ?
C31 N7 C32 C33 151(7) . . . . ?
C38 C32 C33 C35 -0.1(5) . . . . ?
N7 C32 C33 C35 179.5(3) . . . . ?
C38 C32 C33 C34 -179.2(3) . . . . ?
N7 C32 C33 C34 0.4(5) . . . . ?
C32 C33 C35 C36 -0.2(5) . . . . ?
C34 C33 C35 C36 178.9(3) . . . . ?
C33 C35 C36 C37 0.4(5) . . . . ?
C35 C36 C37 C38 -0.2(5) . . . . ?
C33 C32 C38 C37 0.2(5) . . . . ?
N7 C32 C38 C37 -179.4(3) . . . . ?
C33 C32 C38 C39 179.4(3) . . . . ?
N7 C32 C38 C39 -0.3(5) . . . . ?
C36 C37 C38 C32 -0.1(5) . . . . ?
C36 C37 C38 C39 -179.2(3) . . . . ?
C46 C41 C42 C43 -0.5(6) . . . . ?
C40 C41 C42 C43 179.6(4) . . . . ?
C41 C42 C43 C44 -0.1(7) . . . . ?
C42 C43 C44 C45 -1.0(7) . . . . ?
C43 C44 C45 C46 2.7(7) . . . . ?
C42 C41 C46 C45 2.3(6) . . . . ?
C40 C41 C46 C45 -177.9(4) . . . . ?
C44 C45 C46 C41 -3.4(7) . . . . ?
